data_1567098
loop_
_publ_author_name
'Basavaiah, Deevi'
'Golime, Gangadhararao'
'Banoth, Shivalal'
'Todeti, Saidulu'

_publ_section_title
;
 An umpolung strategy for intermolecular [2 + 2 + 1] cycloaddition of aryl
 aldehydes and nitriles: a facile access to 2,4,5-trisubstituted oxazoles.
;
_journal_issue 27
_journal_name_full 'Chemical science'
_journal_page_first 8080
_journal_page_last 8087
_journal_paper_doi 10.1039/d2sc00046f
_journal_volume 13
_journal_year 2022
_chemical_formula_sum 'C21 H13 F3 N2 O'
_chemical_formula_weight 366.33
_chemical_name_systematic
; 
 '2-(pyridin-2-yl)-4-(p-tolyl)-5-(2,4,6-trifluorophenyl)oxazole' 
;
_space_group_IT_number 14
_space_group_name_Hall '-P 2ybc'
_space_group_name_H-M_alt 'P 1 21/c 1'
_symmetry_cell_setting monoclinic
_symmetry_space_group_name_H-M 'P 1 21/c 1'
_atom_sites_solution_hydrogens geom
_atom_sites_solution_primary direct
_atom_sites_solution_secondary difmap
_audit_creation_method SHELXL-97
_audit_update_record
;
2021-09-15 deposited with the CCDC.	2022-06-10 downloaded from the CCDC.
;
_cell_angle_alpha 90.00
_cell_angle_beta 102.465(4)
_cell_angle_gamma 90.00
_cell_formula_units_Z 4
_cell_length_a 12.0851(4)
_cell_length_b 7.7428(3)
_cell_length_c 19.0267(8)
_cell_measurement_reflns_used 7254
_cell_measurement_temperature 297(7)
_cell_measurement_theta_max 26.0200
_cell_measurement_theta_min 2.2170
_cell_volume 1738.41(12)
_computing_cell_refinement 'CrysAlisPro 1.171.40.35a (Rigaku OD, 2018)'
_computing_data_collection 'CrysAlisPro 1.171.40.35a (Rigaku OD, 2018)'
_computing_data_reduction 'CrysAlisPro 1.171.40.35a (Rigaku OD, 2018)'
_computing_structure_refinement 'SHELXL-97 (Sheldrick, 1997)'
_computing_structure_solution 'SHELXS-97 (Sheldrick, 1990)'
_diffrn_ambient_temperature 297(7)
_diffrn_detector_area_resol_mean 10.0000
_diffrn_measured_fraction_theta_full 0.999
_diffrn_measured_fraction_theta_max 0.999
_diffrn_measurement_device_type 'XtaLAB Synergy, Single source at offset/far, HyPix3000'
_diffrn_measurement_method '\w scans'
_diffrn_radiation_monochromator mirror
_diffrn_radiation_source 'micro-focus sealed X-ray tube'
_diffrn_radiation_type MoK\a
_diffrn_radiation_wavelength 0.71073
_diffrn_reflns_av_R_equivalents 0.0329
_diffrn_reflns_av_sigmaI/netI 0.0263
_diffrn_reflns_limit_h_max 14
_diffrn_reflns_limit_h_min -14
_diffrn_reflns_limit_k_max 8
_diffrn_reflns_limit_k_min -9
_diffrn_reflns_limit_l_max 22
_diffrn_reflns_limit_l_min -21
_diffrn_reflns_number 14164
_diffrn_reflns_theta_full 25.00
_diffrn_reflns_theta_max 25.00
_diffrn_reflns_theta_min 2.19
_diffrn_standards_decay_% none
_diffrn_standards_interval_count 'not applicable'
_diffrn_standards_interval_time 'not applicable'
_diffrn_standards_number 'not applicable'
_exptl_absorpt_coefficient_mu 0.109
_exptl_absorpt_correction_T_max 1.00000
_exptl_absorpt_correction_T_min 0.86343
_exptl_absorpt_correction_type multi-scan
_exptl_absorpt_process_details 'CrysAlisPro 1.171.40.35a (Rigaku Oxford Diffraction, 2018)'
_exptl_crystal_colour white
_exptl_crystal_density_diffrn 1.400
_exptl_crystal_density_method 'not measured'
_exptl_crystal_description blocks
_exptl_crystal_F_000 752
_exptl_crystal_size_max 0.20
_exptl_crystal_size_mid 0.15
_exptl_crystal_size_min 0.10
_refine_diff_density_max 0.136
_refine_diff_density_min -0.161
_refine_diff_density_rms 0.034
_refine_ls_extinction_coef 0.025(2)
_refine_ls_extinction_expression Fc^*^=kFc[1+0.001xFc^2^\l^3^/sin(2\q)]^-1/4^
_refine_ls_extinction_method SHELXL
_refine_ls_goodness_of_fit_ref 1.082
_refine_ls_hydrogen_treatment constr
_refine_ls_matrix_type full
_refine_ls_number_parameters 246
_refine_ls_number_reflns 3059
_refine_ls_number_restraints 0
_refine_ls_restrained_S_all 1.082
_refine_ls_R_factor_all 0.0543
_refine_ls_R_factor_gt 0.0404
_refine_ls_shift/su_max 0.000
_refine_ls_shift/su_mean 0.000
_refine_ls_structure_factor_coef Fsqd
_refine_ls_weighting_details 'calc w=1/[\s^2^(Fo^2^)+(0.0580P)^2^+0.1115P] where P=(Fo^2^+2Fc^2^)/3'
_refine_ls_weighting_scheme calc
_refine_ls_wR_factor_gt 0.1078
_refine_ls_wR_factor_ref 0.1166
_reflns_number_gt 2276
_reflns_number_total 3059
_reflns_threshold_expression >2sigma(I)
_cod_data_source_file d2sc00046f2.cif
_cod_data_source_block compound-5aib
_cod_depositor_comments
;
The following automatic conversions were performed:

data item '_symmetry_cell_setting' value 'Monoclinic' was changed to
'monoclinic' in accordance with the
/home/data/users/saulius/crontab/automatic-downloads/rss-feeds/RSC/lib/dictionaries/cif_core.dic
dictionary named 'cif_core.dic' version 2.4.2 last updated on
2011-04-26.

Automatic conversion script
Id: cif_fix_values 7556 2019-12-06 15:28:31Z antanas 

 Adding full bibliography for 1567097--1567102.cif.
;
_cod_original_cell_volume 1738.41(11)
_cod_original_sg_symbol_H-M P2(1)/c
_cod_database_code 1567098

loop_
_symmetry_equiv_pos_as_xyz
'x, y, z'
'-x, y+1/2, -z+1/2'
'-x, -y, -z'
'x, -y-1/2, z-1/2'

loop_
_atom_site_label
_atom_site_type_symbol
_atom_site_fract_x
_atom_site_fract_y
_atom_site_fract_z
_atom_site_U_iso_or_equiv
_atom_site_adp_type
_atom_site_occupancy
_atom_site_symmetry_multiplicity
_atom_site_calc_flag
_atom_site_refinement_flags
_atom_site_disorder_assembly
_atom_site_disorder_group
O1 O 0.66328(9) 0.53068(14) 0.33576(6) 0.0565(3) Uani 1 1 d . . .
F2 F 0.58220(9) 0.82066(14) 0.20414(6) 0.0836(4) Uani 1 1 d . . .
F3 F 0.61196(10) 0.22242(14) 0.20249(6) 0.0904(4) Uani 1 1 d . . .
F1 F 0.35546(10) 0.50177(18) 0.02045(6) 0.1033(5) Uani 1 1 d . . .
N2 N 0.85045(11) 0.55742(18) 0.35585(7) 0.0597(4) Uani 1 1 d . . .
N1 N 0.66393(12) 0.51634(18) 0.47948(8) 0.0617(4) Uani 1 1 d . . .
C5 C 0.76192(13) 0.5505(2) 0.46079(8) 0.0535(4) Uani 1 1 d . . .
C7 C 0.80749(13) 0.5458(2) 0.28171(8) 0.0544(4) Uani 1 1 d . . .
C16 C 0.60226(13) 0.5222(2) 0.20581(8) 0.0527(4) Uani 1 1 d . . .
C8 C 0.88472(14) 0.5492(2) 0.23195(8) 0.0564(4) Uani 1 1 d . . .
C15 C 0.69380(14) 0.5306(2) 0.26993(8) 0.0526(4) Uani 1 1 d . . .
C6 C 0.76286(13) 0.5473(2) 0.38422(8) 0.0541(4) Uani 1 1 d . . .
C4 C 0.86038(14) 0.5869(2) 0.51023(9) 0.0656(5) Uani 1 1 d . . .
H4 H 0.9269 0.6115 0.4952 0.079 Uiso 1 1 calc R . .
C21 C 0.54951(14) 0.6678(2) 0.17310(9) 0.0594(4) Uani 1 1 d . . .
C9 C 0.99265(14) 0.6142(2) 0.25490(9) 0.0653(5) Uani 1 1 d . . .
H9 H 1.0139 0.6618 0.3007 0.078 Uiso 1 1 calc R . .
C17 C 0.56429(14) 0.3688(2) 0.17221(9) 0.0615(4) Uani 1 1 d . . .
C10 C 1.06953(15) 0.6098(3) 0.21097(10) 0.0706(5) Uani 1 1 d . . .
H10 H 1.1418 0.6544 0.2279 0.085 Uiso 1 1 calc R . .
C18 C 0.48222(15) 0.3571(3) 0.11060(10) 0.0704(5) Uani 1 1 d . . .
H18 H 0.4588 0.2511 0.0895 0.084 Uiso 1 1 calc R . .
C20 C 0.46666(15) 0.6660(3) 0.11130(9) 0.0709(5) Uani 1 1 d . . .
H20 H 0.4328 0.7672 0.0907 0.085 Uiso 1 1 calc R . .
C19 C 0.43652(15) 0.5085(3) 0.08164(10) 0.0699(6) Uani 1 1 d . . .
C13 C 0.85580(16) 0.4819(2) 0.16278(10) 0.0696(5) Uani 1 1 d . . .
H13 H 0.7832 0.4386 0.1456 0.083 Uiso 1 1 calc R . .
C3 C 0.85858(16) 0.5862(3) 0.58212(9) 0.0735(5) Uani 1 1 d . . .
H3 H 0.9240 0.6100 0.6166 0.088 Uiso 1 1 calc R . .
C1 C 0.66502(16) 0.5173(2) 0.54979(10) 0.0703(5) Uani 1 1 d . . .
H1 H 0.5974 0.4944 0.5639 0.084 Uiso 1 1 calc R . .
C11 C 1.04224(17) 0.5414(3) 0.14282(10) 0.0712(5) Uani 1 1 d . . .
C2 C 0.75892(17) 0.5498(3) 0.60231(10) 0.0744(5) Uani 1 1 d . . .
H2 H 0.7554 0.5474 0.6506 0.089 Uiso 1 1 calc R . .
C12 C 0.93341(17) 0.4785(3) 0.11925(10) 0.0778(6) Uani 1 1 d . . .
H12 H 0.9121 0.4330 0.0731 0.093 Uiso 1 1 calc R . .
C14 C 1.1284(2) 0.5368(3) 0.09653(13) 0.1019(8) Uani 1 1 d . . .
H14A H 1.1268 0.6443 0.0712 0.153 Uiso 1 1 calc R . .
H14B H 1.1109 0.4440 0.0625 0.153 Uiso 1 1 calc R . .
H14C H 1.2025 0.5193 0.1263 0.153 Uiso 1 1 calc R . .

loop_
_atom_site_aniso_label
_atom_site_aniso_U_11
_atom_site_aniso_U_22
_atom_site_aniso_U_33
_atom_site_aniso_U_23
_atom_site_aniso_U_13
_atom_site_aniso_U_12
O1 0.0499(6) 0.0734(8) 0.0462(6) -0.0020(5) 0.0106(5) -0.0011(5)
F2 0.0944(8) 0.0660(7) 0.0874(8) -0.0034(5) 0.0131(6) 0.0048(6)
F3 0.1000(9) 0.0647(7) 0.0970(9) -0.0008(6) 0.0006(7) 0.0027(6)
F1 0.0700(7) 0.1702(13) 0.0604(7) -0.0051(7) -0.0066(6) -0.0001(7)
N2 0.0548(8) 0.0764(10) 0.0479(8) -0.0011(6) 0.0113(6) -0.0001(7)
N1 0.0568(8) 0.0816(10) 0.0470(8) 0.0001(6) 0.0120(6) -0.0054(7)
C5 0.0528(9) 0.0607(10) 0.0469(9) -0.0005(7) 0.0102(7) 0.0022(8)
C7 0.0537(9) 0.0627(10) 0.0464(9) -0.0014(7) 0.0101(7) 0.0014(8)
C16 0.0483(9) 0.0642(11) 0.0468(9) -0.0009(7) 0.0131(7) 0.0008(7)
C8 0.0550(9) 0.0676(11) 0.0474(9) 0.0011(7) 0.0126(7) 0.0034(8)
C15 0.0545(9) 0.0592(10) 0.0457(9) -0.0016(7) 0.0141(7) 0.0007(8)
C6 0.0478(9) 0.0658(11) 0.0482(9) -0.0017(7) 0.0095(7) 0.0005(8)
C4 0.0531(9) 0.0872(13) 0.0553(10) -0.0008(9) 0.0088(8) -0.0001(9)
C21 0.0586(10) 0.0638(11) 0.0572(10) -0.0020(8) 0.0158(8) -0.0001(9)
C9 0.0608(10) 0.0818(13) 0.0550(10) -0.0047(8) 0.0167(8) -0.0081(9)
C17 0.0581(10) 0.0649(11) 0.0612(11) 0.0000(8) 0.0119(8) 0.0005(9)
C10 0.0597(10) 0.0876(14) 0.0678(12) 0.0018(9) 0.0211(9) -0.0077(10)
C18 0.0614(11) 0.0866(14) 0.0631(11) -0.0160(10) 0.0132(9) -0.0110(10)
C20 0.0604(11) 0.0910(15) 0.0605(11) 0.0143(10) 0.0115(9) 0.0126(10)
C19 0.0500(10) 0.1103(18) 0.0483(10) -0.0028(10) 0.0082(8) -0.0021(10)
C13 0.0619(11) 0.0954(14) 0.0516(10) -0.0039(8) 0.0129(8) -0.0052(9)
C3 0.0640(11) 0.0977(15) 0.0527(11) -0.0027(9) -0.0009(9) -0.0019(10)
C1 0.0614(11) 0.0986(15) 0.0523(11) 0.0042(9) 0.0155(8) -0.0053(9)
C11 0.0749(12) 0.0837(13) 0.0617(12) 0.0046(9) 0.0297(10) 0.0020(10)
C2 0.0773(13) 0.0990(15) 0.0457(10) 0.0017(9) 0.0108(9) -0.0013(11)
C12 0.0802(14) 0.1050(16) 0.0509(11) -0.0079(9) 0.0201(10) -0.0058(11)
C14 0.0999(17) 0.136(2) 0.0848(16) -0.0052(13) 0.0522(14) -0.0090(14)

loop_
_atom_type_symbol
_atom_type_description
_atom_type_scat_dispersion_real
_atom_type_scat_dispersion_imag
_atom_type_scat_source
C C 0.0033 0.0016 'International Tables Vol C Tables 4.2.6.8 and 6.1.1.4'
H H 0.0000 0.0000 'International Tables Vol C Tables 4.2.6.8 and 6.1.1.4'
F F 0.0171 0.0103 'International Tables Vol C Tables 4.2.6.8 and 6.1.1.4'
N N 0.0061 0.0033 'International Tables Vol C Tables 4.2.6.8 and 6.1.1.4'
O O 0.0106 0.0060 'International Tables Vol C Tables 4.2.6.8 and 6.1.1.4'

loop_
_geom_angle_atom_site_label_1
_geom_angle_atom_site_label_2
_geom_angle_atom_site_label_3
_geom_angle
_geom_angle_site_symmetry_1
_geom_angle_site_symmetry_3
_geom_angle_publ_flag
C6 O1 C15 104.21(12) . . ?
C6 N2 C7 105.00(13) . . ?
C5 N1 C1 116.66(15) . . ?
N1 C5 C4 122.95(15) . . ?
N1 C5 C6 117.47(14) . . ?
C4 C5 C6 119.57(15) . . ?
C15 C7 N2 108.47(14) . . ?
C15 C7 C8 131.44(15) . . ?
N2 C7 C8 120.09(14) . . ?
C21 C16 C17 114.88(15) . . ?
C21 C16 C15 122.33(15) . . ?
C17 C16 C15 122.76(15) . . ?
C9 C8 C13 117.70(16) . . ?
C9 C8 C7 119.52(15) . . ?
C13 C8 C7 122.72(16) . . ?
C7 C15 O1 108.14(13) . . ?
C7 C15 C16 134.70(14) . . ?
O1 C15 C16 117.09(13) . . ?
N2 C6 O1 114.17(14) . . ?
N2 C6 C5 126.90(14) . . ?
O1 C6 C5 118.93(14) . . ?
C3 C4 C5 118.86(17) . . ?
C3 C4 H4 120.6 . . ?
C5 C4 H4 120.6 . . ?
F2 C21 C20 118.53(16) . . ?
F2 C21 C16 117.34(14) . . ?
C20 C21 C16 124.13(17) . . ?
C10 C9 C8 120.99(17) . . ?
C10 C9 H9 119.5 . . ?
C8 C9 H9 119.5 . . ?
F3 C17 C18 118.49(17) . . ?
F3 C17 C16 117.31(15) . . ?
C18 C17 C16 124.20(17) . . ?
C11 C10 C9 121.75(18) . . ?
C11 C10 H10 119.1 . . ?
C9 C10 H10 119.1 . . ?
C19 C18 C17 116.52(18) . . ?
C19 C18 H18 121.7 . . ?
C17 C18 H18 121.7 . . ?
C19 C20 C21 116.48(18) . . ?
C19 C20 H20 121.8 . . ?
C21 C20 H20 121.8 . . ?
F1 C19 C20 118.12(18) . . ?
F1 C19 C18 118.11(18) . . ?
C20 C19 C18 123.76(17) . . ?
C12 C13 C8 120.79(18) . . ?
C12 C13 H13 119.6 . . ?
C8 C13 H13 119.6 . . ?
C2 C3 C4 118.96(17) . . ?
C2 C3 H3 120.5 . . ?
C4 C3 H3 120.5 . . ?
N1 C1 C2 124.18(17) . . ?
N1 C1 H1 117.9 . . ?
C2 C1 H1 117.9 . . ?
C10 C11 C12 117.37(17) . . ?
C10 C11 C14 120.46(19) . . ?
C12 C11 C14 122.18(18) . . ?
C1 C2 C3 118.38(17) . . ?
C1 C2 H2 120.8 . . ?
C3 C2 H2 120.8 . . ?
C13 C12 C11 121.40(18) . . ?
C13 C12 H12 119.3 . . ?
C11 C12 H12 119.3 . . ?
C11 C14 H14A 109.5 . . ?
C11 C14 H14B 109.5 . . ?
H14A C14 H14B 109.5 . . ?
C11 C14 H14C 109.5 . . ?
H14A C14 H14C 109.5 . . ?
H14B C14 H14C 109.5 . . ?

loop_
_geom_bond_atom_site_label_1
_geom_bond_atom_site_label_2
_geom_bond_distance
_geom_bond_site_symmetry_2
_geom_bond_publ_flag
O1 C6 1.3549(18) . ?
O1 C15 1.3799(19) . ?
F2 C21 1.3432(19) . ?
F3 C17 1.3434(19) . ?
F1 C19 1.351(2) . ?
N2 C6 1.2903(19) . ?
N2 C7 1.3967(19) . ?
N1 C5 1.334(2) . ?
N1 C1 1.335(2) . ?
C5 C4 1.377(2) . ?
C5 C6 1.460(2) . ?
C7 C15 1.349(2) . ?
C7 C8 1.466(2) . ?
C16 C21 1.376(2) . ?
C16 C17 1.380(2) . ?
C16 C15 1.461(2) . ?
C8 C9 1.378(2) . ?
C8 C13 1.388(2) . ?
C4 C3 1.373(2) . ?
C4 H4 0.9300 . ?
C21 C20 1.370(2) . ?
C9 C10 1.378(2) . ?
C9 H9 0.9300 . ?
C17 C18 1.365(2) . ?
C10 C11 1.374(3) . ?
C10 H10 0.9300 . ?
C18 C19 1.361(3) . ?
C18 H18 0.9300 . ?
C20 C19 1.360(3) . ?
C20 H20 0.9300 . ?
C13 C12 1.379(2) . ?
C13 H13 0.9300 . ?
C3 C2 1.370(3) . ?
C3 H3 0.9300 . ?
C1 C2 1.364(2) . ?
C1 H1 0.9300 . ?
C11 C12 1.383(3) . ?
C11 C14 1.502(3) . ?
C2 H2 0.9300 . ?
C12 H12 0.9300 . ?
C14 H14A 0.9600 . ?
C14 H14B 0.9600 . ?
C14 H14C 0.9600 . ?
